data_4003000
loop_
_publ_author_name
'Dissanayake, K. Tauni'
'Amarasinghe, Dinesh K.'
'Suescun, Leopoldo'
'Rabuffetti, Federico A.'

_publ_section_title
;
 Accessing Mixed-Halide Upconverters Using Heterohaloacetate Precursors
;
_journal_issue 16
_journal_name_full 'Chemistry of Materials'
_journal_page_first 6262
_journal_paper_doi 10.1021/acs.chemmater.9b02384
_journal_volume 31
_journal_year 2019
_chemical_absolute_configuration ad
_chemical_formula_sum 'C20 H14 Ba5 Cl10 F20 O27'
_chemical_formula_weight 2107.51
_space_group_crystal_system orthorhombic
_space_group_IT_number 19
_space_group_name_Hall 'P 2ac 2ab'
_space_group_name_H-M_alt 'P 21 21 21'
_symmetry_space_group_name_Hall 'P 2ac 2ab'
_symmetry_space_group_name_H-M 'P 21 21 21'
_audit_creation_method SHELXL-2018/3
_cell_angle_alpha 90
_cell_angle_beta 90
_cell_angle_gamma 90
_cell_formula_units_Z 4
_cell_length_a 13.7390(13)
_cell_length_b 19.3401(19)
_cell_length_c 21.343(2)
_cell_measurement_reflns_used 9903
_cell_measurement_temperature 100(2)
_cell_measurement_theta_max 23.533
_cell_measurement_theta_min 2.526
_cell_volume 5671.1(9)
_computing_structure_refinement 'SHELXL-2018/3 (Sheldrick, 2018)'
_diffrn_ambient_temperature 100(2)
_diffrn_detector_area_resol_mean 8.3333
_diffrn_measured_fraction_theta_full 1.000
_diffrn_measured_fraction_theta_max 0.997
_diffrn_measurement_device_type 'Bruker X8 Apex'
_diffrn_measurement_method '\w and \j scans'
_diffrn_radiation_type MoK\a
_diffrn_radiation_wavelength 0.71073
_diffrn_reflns_av_unetI/netI 0.1137
_diffrn_reflns_Laue_measured_fraction_full 1.000
_diffrn_reflns_Laue_measured_fraction_max 0.997
_diffrn_reflns_limit_h_max 18
_diffrn_reflns_limit_h_min -18
_diffrn_reflns_limit_k_max 25
_diffrn_reflns_limit_k_min -25
_diffrn_reflns_limit_l_max 28
_diffrn_reflns_limit_l_min -28
_diffrn_reflns_number 50633
_diffrn_reflns_point_group_measured_fraction_full 1.000
_diffrn_reflns_point_group_measured_fraction_max 0.996
_diffrn_reflns_theta_full 25.242
_diffrn_reflns_theta_max 28.490
_diffrn_reflns_theta_min 1.421
_diffrn_source 'Mo sealed source'
_exptl_absorpt_coefficient_mu 4.033
_exptl_absorpt_correction_T_max 0.7454
_exptl_absorpt_correction_T_min 0.4869
_exptl_absorpt_correction_type multi-scan
_exptl_absorpt_process_details
;
 SADABS 2016/2: Krause, L., Herbst-Irmer, R., Sheldrick G.M. & Stalke D.,
 J. Appl. Cryst. 48 (2015) 3-10
;
_exptl_crystal_colour colourless
_exptl_crystal_density_diffrn 2.468
_exptl_crystal_description block
_exptl_crystal_F_000 3920
_exptl_crystal_size_max 0.480
_exptl_crystal_size_mid 0.380
_exptl_crystal_size_min 0.250
_refine_diff_density_max 1.576
_refine_diff_density_min -1.199
_refine_diff_density_rms 0.174
_refine_ls_abs_structure_details
;
 Flack x determined using 5356 quotients [(I+)-(I-)]/[(I+)+(I-)]
 (Parsons, Flack and Wagner, Acta Cryst. B69 (2013) 249-259).
;
_refine_ls_abs_structure_Flack -0.010(5)
_refine_ls_extinction_method none
_refine_ls_goodness_of_fit_ref 1.013
_refine_ls_hydrogen_treatment undef
_refine_ls_matrix_type full
_refine_ls_number_parameters 755
_refine_ls_number_reflns 50633
_refine_ls_number_restraints 322
_refine_ls_restrained_S_all 1.015
_refine_ls_R_factor_all 0.0861
_refine_ls_R_factor_gt 0.0572
_refine_ls_shift/su_max 0.001
_refine_ls_shift/su_mean 0.000
_refine_ls_structure_factor_coef Fsqd
_refine_ls_weighting_details 'w=1/[\s^2^(Fo^2^)+(0.0488P)^2^+15.5160P] where P=(Fo^2^+2Fc^2^)/3'
_refine_ls_weighting_scheme calc
_refine_ls_wR_factor_gt 0.1068
_refine_ls_wR_factor_ref 0.1183
_reflns_Friedel_coverage 0.828
_reflns_Friedel_fraction_full 1.000
_reflns_Friedel_fraction_max 0.995
_reflns_number_gt 40808
_reflns_number_total 50633
_reflns_threshold_expression 'I > 2\s(I)'
_cod_data_source_file cm9b02384_si_002.cif
_cod_data_source_block DB_05_54_2d075_0m_5_final
_cod_original_cell_volume 5671.2(10)
_cod_database_code 4003000
_shelx_space_group_comment
;
The symmetry employed for this shelxl refinement is uniquely defined
by the following loop, which should always be used as a source of
symmetry information in preference to the above space-group names.
They are only intended as comments.
;
_shelx_estimated_absorpt_t_min 0.248
_shelx_estimated_absorpt_t_max 0.432

loop_
_space_group_symop_operation_xyz
'x, y, z'
'-x+1/2, -y, z+1/2'
'-x, y+1/2, -z+1/2'
'x+1/2, -y+1/2, -z'

loop_
_atom_site_label
_atom_site_type_symbol
_atom_site_fract_x
_atom_site_fract_y
_atom_site_fract_z
_atom_site_U_iso_or_equiv
_atom_site_adp_type
_atom_site_occupancy
_atom_site_site_symmetry_order
_atom_site_calc_flag
_atom_site_refinement_flags_posn
_atom_site_refinement_flags_adp
_atom_site_refinement_flags_occupancy
_atom_site_disorder_assembly
_atom_site_disorder_group
Ba1 Ba 0.44533(6) 0.11399(4) 0.50491(4) 0.01424(17) Uani 1 1 d . . . . .
Ba2 Ba 0.22986(6) 0.28929(4) 0.55347(4) 0.01287(17) Uani 1 1 d . . . . .
Ba3 Ba 0.22707(6) 0.25925(4) 0.74925(4) 0.01485(17) Uani 1 1 d . . . . .
Ba4 Ba 0.28401(6) 0.23018(4) 0.93742(4) 0.01298(17) Uani 1 1 d . . . . .
Ba5 Ba 0.03160(6) 0.11511(4) 1.03137(4) 0.01389(17) Uani 1 1 d . . . . .
C1A C 0.5269(10) 0.1613(8) 0.3425(7) 0.016(3) Uani 1 1 d . . . . .
C2A C 0.4848(15) 0.1406(12) 0.2779(9) 0.042(4) Uani 1 1 d . U . . .
F1A F 0.4794(10) 0.0739(7) 0.2728(6) 0.060(4) Uani 1 1 d . U . . .
F2A F 0.5420(9) 0.1645(7) 0.2304(5) 0.048(3) Uani 1 1 d . U . . .
Cl1A Cl 0.3661(4) 0.1759(3) 0.2662(3) 0.0564(16) Uani 1 1 d . U . . .
O1A O 0.4736(9) 0.1492(6) 0.3864(5) 0.027(3) Uani 1 1 d . . . . .
O2A O 0.6103(7) 0.1871(5) 0.3415(5) 0.017(2) Uani 1 1 d . . . . .
C1B C 0.4821(9) 0.2801(7) 0.4914(7) 0.014(3) Uani 1 1 d . . . . .
F1B F 0.5565(7) 0.3885(5) 0.4704(5) 0.034(2) Uani 1 1 d . . . . .
Cl1B Cl 0.4611(3) 0.3409(2) 0.37893(19) 0.0283(9) Uani 1 1 d . . . . .
O1B O 0.5622(7) 0.2505(5) 0.4905(5) 0.020(2) Uani 1 1 d . . . . .
F2B F 0.4005(7) 0.3876(5) 0.4821(4) 0.029(2) Uani 1 1 d . . . . .
O2B O 0.4043(7) 0.2568(5) 0.5127(5) 0.023(2) Uani 1 1 d . . . . .
C2B C 0.4755(10) 0.3510(7) 0.4600(7) 0.018(3) Uani 1 1 d . . . . .
F1C F 0.3151(7) 0.0355(5) 0.7097(5) 0.032(2) Uani 1 1 d . . . . .
Cl1C Cl 0.1445(3) 0.0154(2) 0.6682(2) 0.0351(10) Uani 1 1 d . . . . .
O1C O 0.3170(7) 0.0994(5) 0.5992(5) 0.022(2) Uani 1 1 d . . . . .
C1C C 0.2613(10) 0.1224(7) 0.6392(7) 0.016(3) Uani 1 1 d . . . . .
F2C F 0.2075(6) 0.1061(5) 0.7445(4) 0.026(2) Uani 1 1 d . . . . .
O2C O 0.2225(8) 0.1813(5) 0.6414(5) 0.018(2) Uani 1 1 d . . . . .
C2C C 0.2380(12) 0.0726(8) 0.6930(7) 0.022(3) Uani 1 1 d . . . . .
O1D O 0.3373(8) 0.3249(6) 0.6518(5) 0.027(3) Uani 1 1 d . . . . .
O2D O 0.3935(7) 0.3443(6) 0.7484(5) 0.023(2) Uani 1 1 d . . . . .
C1D C 0.3975(11) 0.3476(8) 0.6901(8) 0.021(3) Uani 1 1 d . . . . .
C2D C 0.4896(13) 0.3810(10) 0.6626(7) 0.0377(18) Uani 0.805(12) 1 d D U P A 1
F1D F 0.4672(10) 0.4113(7) 0.6057(6) 0.0377(18) Uani 0.805(12) 1 d D U P A 1
F2D F 0.5190(10) 0.4384(7) 0.6959(7) 0.0377(18) Uani 0.805(12) 1 d D U P A 1
Cl1D Cl 0.5796(4) 0.3224(3) 0.6544(4) 0.047(2) Uani 0.805(12) 1 d D U P A 1
C3D C 0.4896(13) 0.3810(10) 0.6626(7) 0.0377(18) Uani 0.195(12) 1 d D U P A 2
F3D F 0.495(3) 0.4526(12) 0.667(2) 0.0377(18) Uani 0.195(12) 1 d D U P A 2
F4D F 0.501(3) 0.372(2) 0.5986(13) 0.0377(18) Uani 0.195(12) 1 d D U P A 2
Cl2D Cl 0.5831(19) 0.3443(18) 0.7015(18) 0.076(7) Uani 0.195(12) 1 d D U P A 2
C1E C 0.0492(11) 0.1823(7) 0.8637(7) 0.016(3) Uani 1 1 d . . . . .
F1E F -0.1071(7) 0.1798(7) 0.8098(5) 0.045(3) Uani 1 1 d . . . . .
Cl1E Cl -0.0077(4) 0.0705(3) 0.7991(3) 0.0558(16) Uani 1 1 d . . . . .
O1E O 0.1330(7) 0.2026(6) 0.8532(5) 0.018(2) Uani 1 1 d . . . . .
F2E F 0.0255(7) 0.1888(6) 0.7532(4) 0.037(3) Uani 1 1 d . . . . .
O2E O 0.0060(7) 0.1754(6) 0.9148(5) 0.020(2) Uani 1 1 d . . . . .
C2E C -0.0118(12) 0.1604(10) 0.8060(8) 0.027(4) Uani 1 1 d . . . . .
C1F C 0.5414(9) 0.2133(7) 0.9877(6) 0.015(3) Uani 1 1 d . . . . .
Cl1F Cl 0.4996(3) 0.1434(2) 1.0947(2) 0.0312(10) Uani 1 1 d . . . . .
O1F O 0.4738(6) 0.2480(5) 0.9642(5) 0.016(2) Uani 1 1 d . . . . .
F1F F 0.4250(7) 0.1224(5) 0.9894(5) 0.031(2) Uani 1 1 d . . . . .
O2F O 0.6272(7) 0.2311(6) 0.9939(5) 0.022(2) Uani 1 1 d . . . . .
C2F C 0.5112(11) 0.1417(8) 1.0137(8) 0.021(3) Uani 1 1 d . . . . .
F2F F 0.5747(8) 0.0928(5) 0.9970(6) 0.042(3) Uani 1 1 d . U . . .
C1G C -0.1343(11) -0.0270(8) 0.9624(7) 0.019(3) Uani 1 1 d . . . . .
F1G F -0.2127(8) 0.0778(5) 0.9356(6) 0.043(3) Uani 1 1 d . . . . .
Cl1G Cl -0.2218(4) -0.0118(3) 0.8499(2) 0.0406(11) Uani 1 1 d . . . . .
O1G O -0.0610(7) 0.0084(5) 0.9736(6) 0.024(2) Uani 1 1 d . . . . .
F2G F -0.3041(6) -0.0094(6) 0.9553(5) 0.037(3) Uani 1 1 d . . . . .
O2G O -0.1445(7) -0.0899(5) 0.9735(5) 0.023(2) Uani 1 1 d . . . . .
C2G C -0.2200(11) 0.0091(7) 0.9297(8) 0.020(3) Uani 1 1 d . . . . .
O1H O -0.1528(8) 0.1206(6) 1.0796(5) 0.026(2) Uani 1 1 d . . . . .
O2H O -0.2607(7) 0.1646(5) 1.1456(5) 0.020(2) Uani 1 1 d . . . . .
C1H C -0.2115(11) 0.1164(8) 1.1234(7) 0.020(3) Uani 1 1 d . . . . .
C2H C -0.2292(18) 0.0474(12) 1.1562(11) 0.0418(19) Uani 0.823(10) 1 d D U P B 1
F1H F -0.2767(10) 0.0545(6) 1.2108(7) 0.0418(19) Uani 0.823(10) 1 d D U P B 1
F2H F -0.1433(10) 0.0172(7) 1.1737(7) 0.0418(19) Uani 0.823(10) 1 d D U P B 1
Cl1H Cl -0.2907(6) -0.0088(3) 1.1085(4) 0.055(2) Uani 0.823(10) 1 d D U P B 1
C3H C -0.224(3) 0.036(2) 1.145(2) 0.0418(19) Uani 0.177(10) 1 d D U P B 2
F3H F -0.183(3) 0.007(3) 1.196(2) 0.0418(19) Uani 0.177(10) 1 d D U P B 2
F4H F -0.191(3) -0.003(3) 1.096(2) 0.0418(19) Uani 0.177(10) 1 d D U P B 2
Cl2H Cl -0.348(2) 0.023(2) 1.148(2) 0.068(6) Uani 0.177(10) 1 d D U P B 2
F1I F 0.3450(6) -0.0275(5) 0.9388(5) 0.026(2) Uani 1 1 d . . . . .
Cl1I Cl 0.2209(3) -0.0354(2) 0.85136(19) 0.0294(9) Uani 1 1 d . . . . .
O1I O 0.2048(7) 0.1078(5) 0.9601(5) 0.022(2) Uani 1 1 d . . . . .
C1I C 0.2082(10) 0.0436(7) 0.9556(7) 0.014(3) Uani 1 1 d . . . . .
F2I F 0.3321(7) 0.0626(5) 0.8800(5) 0.029(2) Uani 1 1 d . . . . .
O2I O 0.1582(7) 0.0022(5) 0.9862(5) 0.022(2) Uani 1 1 d . . . . .
C2I C 0.2810(11) 0.0138(7) 0.9085(7) 0.017(3) Uani 1 1 d . . . . .
C1J C 0.4259(11) 0.1803(8) 0.7838(7) 0.018(3) Uani 1 1 d . . . . .
C2J C 0.5228(11) 0.1472(9) 0.8035(8) 0.023(3) Uani 1 1 d . . . . .
F1J F 0.5213(7) 0.1230(6) 0.8621(5) 0.039(3) Uani 1 1 d . . . . .
Cl1J Cl 0.6195(4) 0.2053(3) 0.7961(3) 0.0573(16) Uani 1 1 d . . . . .
O1J O 0.3726(7) 0.2021(6) 0.8272(5) 0.019(2) Uani 1 1 d . . . . .
O2J O 0.4091(8) 0.1842(6) 0.7263(5) 0.023(2) Uani 1 1 d . . . . .
F2J F 0.5434(8) 0.0916(6) 0.7675(5) 0.042(3) Uani 1 1 d . . . . .
O1W O 0.2545(7) 0.1647(5) 0.4730(5) 0.023(2) Uani 1 1 d . . . . .
O2W O 0.4612(9) 0.0055(6) 0.6094(6) 0.030(3) Uani 1 1 d . . . . .
O3W O 0.5364(10) 0.1454(7) 0.6237(6) 0.038(3) Uani 1 1 d . . . . .
O4W O 0.2199(8) 0.2988(6) 0.4178(5) 0.029(3) Uani 1 1 d . . . . .
O5W O 0.3124(7) 0.2676(6) 1.0635(5) 0.025(2) Uani 1 1 d . . . . .
O6W O 0.2135(9) 0.1427(7) 1.1047(6) 0.039(3) Uani 1 1 d . . . . .
O7W O 0.0302(9) 0.1271(6) 1.1621(5) 0.030(3) Uani 1 1 d . . . . .

loop_
_atom_site_aniso_label
_atom_site_aniso_U_11
_atom_site_aniso_U_22
_atom_site_aniso_U_33
_atom_site_aniso_U_23
_atom_site_aniso_U_13
_atom_site_aniso_U_12
Ba1 0.0157(4) 0.0108(4) 0.0162(4) -0.0006(3) 0.0036(3) -0.0003(3)
Ba2 0.0108(3) 0.0134(4) 0.0143(4) 0.0002(3) -0.0003(3) 0.0010(3)
Ba3 0.0151(4) 0.0174(4) 0.0120(4) 0.0009(3) 0.0002(3) 0.0004(3)
Ba4 0.0115(3) 0.0136(4) 0.0139(4) 0.0002(3) -0.0008(3) -0.0012(3)
Ba5 0.0158(4) 0.0104(3) 0.0154(4) 0.0002(3) 0.0022(3) 0.0010(3)
C1A 0.014(7) 0.016(7) 0.017(8) 0.000(6) -0.002(6) 0.003(6)
C2A 0.047(8) 0.061(9) 0.019(7) -0.002(7) 0.003(7) -0.034(8)
F1A 0.081(9) 0.057(8) 0.042(7) -0.021(6) 0.011(6) -0.043(7)
F2A 0.054(7) 0.078(8) 0.014(5) -0.004(5) 0.004(5) -0.036(6)
Cl1A 0.036(3) 0.081(4) 0.052(3) 0.032(3) -0.017(2) -0.023(3)
O1A 0.033(6) 0.031(6) 0.016(6) -0.001(5) 0.005(5) -0.011(5)
O2A 0.016(5) 0.019(5) 0.017(6) 0.003(4) -0.002(4) -0.002(4)
C1B 0.012(6) 0.014(6) 0.017(7) -0.005(5) 0.007(5) 0.000(5)
F1B 0.034(5) 0.025(5) 0.044(6) 0.005(5) -0.013(5) -0.017(4)
Cl1B 0.032(2) 0.034(2) 0.019(2) -0.0005(16) 0.0039(17) 0.0014(18)
O1B 0.016(5) 0.020(5) 0.024(6) -0.001(4) -0.001(4) 0.003(4)
F2B 0.037(5) 0.022(5) 0.030(5) -0.002(4) 0.003(4) 0.012(4)
O2B 0.016(5) 0.016(5) 0.036(7) 0.002(5) 0.005(4) -0.001(4)
C2B 0.017(7) 0.014(7) 0.023(8) -0.004(6) -0.002(6) -0.004(6)
F1C 0.037(6) 0.032(6) 0.027(6) 0.015(4) 0.007(4) 0.014(4)
Cl1C 0.038(2) 0.021(2) 0.046(3) 0.003(2) 0.013(2) -0.0100(18)
O1C 0.023(5) 0.020(6) 0.021(6) 0.002(4) 0.009(4) 0.004(4)
C1C 0.013(6) 0.017(7) 0.018(7) 0.001(6) -0.002(5) -0.004(6)
F2C 0.037(5) 0.023(5) 0.020(4) 0.006(4) 0.013(4) 0.004(4)
O2C 0.019(5) 0.015(5) 0.020(5) -0.001(4) -0.001(5) 0.004(5)
C2C 0.029(8) 0.015(7) 0.022(8) 0.004(6) 0.010(7) 0.005(6)
O1D 0.025(6) 0.035(7) 0.022(6) 0.006(5) -0.004(5) -0.015(5)
O2D 0.021(5) 0.033(6) 0.013(6) 0.001(5) 0.000(5) -0.011(5)
C1D 0.021(7) 0.015(7) 0.028(9) 0.000(6) -0.002(6) -0.005(6)
C2D 0.034(4) 0.044(4) 0.035(4) -0.002(3) 0.008(3) -0.022(3)
F1D 0.034(4) 0.044(4) 0.035(4) -0.002(3) 0.008(3) -0.022(3)
F2D 0.034(4) 0.044(4) 0.035(4) -0.002(3) 0.008(3) -0.022(3)
Cl1D 0.030(3) 0.037(3) 0.075(5) 0.002(3) 0.027(3) 0.001(2)
C3D 0.034(4) 0.044(4) 0.035(4) -0.002(3) 0.008(3) -0.022(3)
F3D 0.034(4) 0.044(4) 0.035(4) -0.002(3) 0.008(3) -0.022(3)
F4D 0.034(4) 0.044(4) 0.035(4) -0.002(3) 0.008(3) -0.022(3)
Cl2D 0.065(13) 0.077(13) 0.084(14) 0.005(13) 0.010(12) -0.009(12)
C1E 0.017(7) 0.014(7) 0.019(8) -0.002(6) -0.002(6) 0.003(6)
F1E 0.020(5) 0.090(10) 0.025(6) 0.005(6) 0.010(4) 0.008(6)
Cl1E 0.061(4) 0.046(3) 0.061(4) -0.025(3) 0.024(3) -0.020(3)
O1E 0.014(5) 0.025(6) 0.014(5) 0.000(4) 0.002(4) -0.001(4)
F2E 0.026(5) 0.074(8) 0.011(5) 0.001(5) -0.003(4) -0.006(5)
O2E 0.017(5) 0.027(6) 0.015(5) 0.002(4) 0.001(4) 0.001(4)
C2E 0.024(9) 0.037(10) 0.021(9) -0.006(7) -0.004(7) -0.005(7)
C1F 0.013(6) 0.020(7) 0.011(7) -0.004(5) 0.002(5) 0.002(6)
Cl1F 0.045(3) 0.029(2) 0.020(2) 0.0044(17) -0.0029(18) -0.0062(19)
O1F 0.013(4) 0.016(5) 0.020(5) -0.001(4) -0.002(4) 0.000(4)
F1F 0.041(5) 0.021(5) 0.031(5) 0.006(4) -0.012(4) -0.011(4)
O2F 0.014(5) 0.036(6) 0.016(5) -0.007(5) -0.001(4) 0.000(4)
C2F 0.023(8) 0.017(7) 0.024(9) -0.005(6) -0.002(6) 0.005(6)
F2F 0.052(6) 0.022(5) 0.052(7) -0.002(5) 0.014(6) 0.023(4)
C1G 0.020(7) 0.021(8) 0.016(8) -0.002(6) 0.003(6) -0.004(6)
F1G 0.048(6) 0.018(5) 0.065(8) 0.001(5) -0.021(6) 0.003(5)
Cl1G 0.037(2) 0.060(3) 0.025(2) 0.003(2) -0.008(2) -0.004(2)
O1G 0.021(5) 0.015(5) 0.035(7) -0.001(5) -0.007(5) -0.005(4)
F2G 0.019(5) 0.051(7) 0.040(7) 0.009(5) 0.006(4) 0.003(4)
O2G 0.027(6) 0.009(5) 0.033(6) 0.002(5) -0.004(5) -0.001(4)
C2G 0.015(7) 0.016(7) 0.029(9) 0.000(6) -0.004(7) -0.001(6)
O1H 0.022(5) 0.027(6) 0.029(6) -0.004(5) 0.012(5) -0.004(5)
O2H 0.024(5) 0.019(5) 0.016(5) -0.001(4) -0.002(4) -0.002(4)
C1H 0.021(7) 0.020(7) 0.020(7) -0.001(6) 0.000(6) -0.005(7)
C2H 0.044(4) 0.031(4) 0.050(4) 0.011(3) 0.000(4) 0.005(3)
F1H 0.044(4) 0.031(4) 0.050(4) 0.011(3) 0.000(4) 0.005(3)
F2H 0.044(4) 0.031(4) 0.050(4) 0.011(3) 0.000(4) 0.005(3)
Cl1H 0.076(5) 0.027(3) 0.063(5) 0.002(3) -0.029(4) -0.020(3)
C3H 0.044(4) 0.031(4) 0.050(4) 0.011(3) 0.000(4) 0.005(3)
F3H 0.044(4) 0.031(4) 0.050(4) 0.011(3) 0.000(4) 0.005(3)
F4H 0.044(4) 0.031(4) 0.050(4) 0.011(3) 0.000(4) 0.005(3)
Cl2H 0.061(12) 0.061(12) 0.081(12) 0.004(11) -0.001(11) -0.008(11)
F1I 0.017(4) 0.027(5) 0.034(6) 0.002(4) 0.001(4) 0.010(4)
Cl1I 0.034(2) 0.028(2) 0.026(2) -0.0087(16) -0.0001(19) -0.0061(19)
O1I 0.022(5) 0.009(5) 0.035(6) 0.001(4) 0.006(4) 0.000(4)
C1I 0.014(6) 0.010(6) 0.017(7) 0.004(5) 0.001(5) -0.001(5)
F2I 0.031(5) 0.024(5) 0.031(6) 0.002(4) 0.015(4) -0.007(4)
O2I 0.025(6) 0.013(5) 0.029(7) -0.002(4) 0.010(5) -0.003(4)
C2I 0.017(7) 0.012(7) 0.021(8) 0.006(5) 0.002(6) -0.002(6)
C1J 0.023(8) 0.019(7) 0.014(8) -0.003(6) 0.002(6) 0.000(6)
C2J 0.017(7) 0.033(9) 0.019(8) -0.003(7) -0.001(6) 0.003(7)
F1J 0.035(6) 0.055(7) 0.027(6) 0.010(5) 0.001(4) 0.012(5)
Cl1J 0.023(2) 0.053(3) 0.096(5) 0.022(3) 0.001(3) -0.005(2)
O1J 0.020(5) 0.022(6) 0.015(5) 0.000(4) 0.002(4) 0.000(4)
O2J 0.020(6) 0.026(6) 0.022(6) -0.002(5) -0.001(4) 0.004(5)
F2J 0.040(6) 0.042(6) 0.043(7) -0.013(5) 0.001(5) 0.020(5)
O1W 0.021(5) 0.021(5) 0.028(6) 0.000(5) -0.004(5) 0.001(4)
O2W 0.042(7) 0.023(6) 0.024(7) -0.007(5) -0.007(6) 0.014(6)
O3W 0.037(7) 0.055(8) 0.024(7) -0.005(6) 0.005(6) -0.015(7)
O4W 0.022(5) 0.043(7) 0.021(6) -0.003(5) 0.000(5) -0.005(6)
O5W 0.022(5) 0.032(6) 0.022(6) -0.006(5) 0.000(5) -0.002(5)
O6W 0.031(7) 0.045(8) 0.042(8) -0.002(6) -0.002(6) -0.006(6)
O7W 0.033(6) 0.036(7) 0.020(6) -0.006(5) 0.000(5) 0.002(6)

loop_
_atom_type_symbol
_atom_type_description
_atom_type_scat_dispersion_real
_atom_type_scat_dispersion_imag
_atom_type_scat_source
C C 0.0033 0.0016 'International Tables Vol C Tables 4.2.6.8 and 6.1.1.4'
Ba Ba -0.3244 2.2819 'International Tables Vol C Tables 4.2.6.8 and 6.1.1.4'
Cl Cl 0.1484 0.1585 'International Tables Vol C Tables 4.2.6.8 and 6.1.1.4'
F F 0.0171 0.0103 'International Tables Vol C Tables 4.2.6.8 and 6.1.1.4'
O O 0.0106 0.0060 'International Tables Vol C Tables 4.2.6.8 and 6.1.1.4'
H H 0.0000 0.0000 'International Tables Vol C Tables 4.2.6.8 and 6.1.1.4'

loop_
_geom_angle_atom_site_label_1
_geom_angle_atom_site_label_2
_geom_angle_atom_site_label_3
_geom_angle
_geom_angle_site_symmetry_1
_geom_angle_site_symmetry_3
O1A Ba1 O2I 98.7(4) . 2_554
O1A Ba1 O1C 146.9(4) . .
O2I Ba1 O1C 71.2(3) 2_554 .
O1A Ba1 O2B 80.4(3) . .
O2I Ba1 O2B 136.1(3) 2_554 .
O1C Ba1 O2B 85.9(3) . .
O1A Ba1 O2G 71.1(3) . 2_554
O2I Ba1 O2G 109.6(3) 2_554 2_554
O1C Ba1 O2G 141.9(3) . 2_554
O2B Ba1 O2G 111.4(3) . 2_554
O1A Ba1 O1W 79.6(3) . .
O2I Ba1 O1W 76.6(3) 2_554 .
O1C Ba1 O1W 67.4(3) . .
O2B Ba1 O1W 59.9(3) . .
O2G Ba1 O1W 150.7(3) 2_554 .
O1A Ba1 O3W 136.0(4) . .
O2I Ba1 O3W 122.3(4) 2_554 .
O1C Ba1 O3W 69.5(3) . .
O2B Ba1 O3W 80.2(4) . .
O2G Ba1 O3W 80.0(3) 2_554 .
O1W Ba1 O3W 122.0(4) . .
O1A Ba1 O1G 84.9(3) . 2_554
O2I Ba1 O1G 65.0(3) 2_554 2_554
O1C Ba1 O1G 116.2(3) . 2_554
O2B Ba1 O1G 155.8(3) . 2_554
O2G Ba1 O1G 45.1(3) 2_554 2_554
O1W Ba1 O1G 135.7(3) . 2_554
O3W Ba1 O1G 97.8(4) . 2_554
O1A Ba1 O2W 149.3(3) . .
O2I Ba1 O2W 64.8(3) 2_554 .
O1C Ba1 O2W 55.3(3) . .
O2B Ba1 O2W 129.8(3) . .
O2G Ba1 O2W 89.5(3) 2_554 .
O1W Ba1 O2W 118.0(3) . .
O3W Ba1 O2W 58.4(3) . .
O1G Ba1 O2W 64.9(3) 2_554 .
O1A Ba1 O1B 67.1(3) . .
O2I Ba1 O1B 165.7(3) 2_554 .
O1C Ba1 O1B 120.1(3) . .
O2B Ba1 O1B 43.7(3) . .
O2G Ba1 O1B 67.7(3) 2_554 .
O1W Ba1 O1B 99.1(3) . .
O3W Ba1 O1B 71.6(3) . .
O1G Ba1 O1B 112.6(3) 2_554 .
O2W Ba1 O1B 128.0(3) . .
O1A Ba1 C1G 75.4(4) . 2_554
O2I Ba1 C1G 87.0(4) 2_554 2_554
O1C Ba1 C1G 133.1(4) . 2_554
O2B Ba1 C1G 133.5(3) . 2_554
O2G Ba1 C1G 22.6(3) 2_554 2_554
O1W Ba1 C1G 147.6(3) . 2_554
O3W Ba1 C1G 90.4(4) . 2_554
O1G Ba1 C1G 22.6(3) 2_554 2_554
O2W Ba1 C1G 77.9(4) . 2_554
O1B Ba1 C1G 90.0(3) . 2_554
O1A Ba1 C1B 68.9(4) . .
O2I Ba1 C1B 153.0(3) 2_554 .
O1C Ba1 C1B 105.7(3) . .
O2B Ba1 C1B 22.1(3) . .
O2G Ba1 C1B 89.5(3) 2_554 .
O1W Ba1 C1B 77.6(3) . .
O3W Ba1 C1B 78.7(4) . .
O1G Ba1 C1B 133.7(3) 2_554 .
O2W Ba1 C1B 136.5(3) . .
O1B Ba1 C1B 22.3(3) . .
C1G Ba1 C1B 111.3(3) 2_554 .
O1B Ba2 O2B 128.1(3) 4_456 .
O1B Ba2 O1D 148.5(3) 4_456 .
O2B Ba2 O1D 79.5(4) . .
O1B Ba2 O2G 78.0(3) 4_456 3_556
O2B Ba2 O2G 122.5(3) . 3_556
O1D Ba2 O2G 100.7(4) . 3_556
O1B Ba2 O2C 89.4(3) 4_456 .
O2B Ba2 O2C 94.4(3) . .
O1D Ba2 O2C 71.7(3) . .
O2G Ba2 O2C 141.0(3) 3_556 .
O1B Ba2 O2A 79.5(3) 4_456 4_456
O2B Ba2 O2A 146.6(3) . 4_456
O1D Ba2 O2A 69.7(3) . 4_456
O2G Ba2 O2A 76.9(3) 3_556 4_456
O2C Ba2 O2A 64.4(3) . 4_456
O1B Ba2 O4W 67.5(3) 4_456 .
O2B Ba2 O4W 74.2(3) . .
O1D Ba2 O4W 142.9(3) . .
O2G Ba2 O4W 73.2(3) 3_556 .
O2C Ba2 O4W 135.3(3) . .
O2A Ba2 O4W 139.1(3) 4_456 .
O1B Ba2 O1W 69.7(3) 4_456 .
O2B Ba2 O1W 60.8(3) . .
O1D Ba2 O1W 127.1(3) . .
O2G Ba2 O1W 129.2(3) 3_556 .
O2C Ba2 O1W 77.7(3) . .
O2A Ba2 O1W 131.0(3) 4_456 .
O4W Ba2 O1W 58.8(3) . .
O1B Ba2 Ba3 107.9(2) 4_456 .
O2B Ba2 Ba3 107.7(2) . .
O1D Ba2 Ba3 42.1(2) . .
O2G Ba2 Ba3 109.2(2) 3_556 .
O2C Ba2 Ba3 40.2(2) . .
O2A Ba2 Ba3 39.5(2) 4_456 .
O4W Ba2 Ba3 174.6(2) . .
O1W Ba2 Ba3 117.4(2) . .
O1B Ba2 Ba1 41.9(2) 4_456 4_456
O2B Ba2 Ba1 143.0(2) . 4_456
O1D Ba2 Ba1 126.3(3) . 4_456
O2G Ba2 Ba1 36.7(2) 3_556 4_456
O2C Ba2 Ba1 117.5(2) . 4_456
O2A Ba2 Ba1 69.3(2) 4_456 4_456
O4W Ba2 Ba1 70.0(2) . 4_456
O1W Ba2 Ba1 105.94(19) . 4_456
Ba3 Ba2 Ba1 108.84(2) . 4_456
O1B Ba2 Ba1 105.6(2) 4_456 .
O2B Ba2 Ba1 33.4(2) . .
O1D Ba2 Ba1 90.7(3) . .
O2G Ba2 Ba1 150.9(2) 3_556 .
O2C Ba2 Ba1 68.1(2) . .
O2A Ba2 Ba1 132.2(2) 4_456 .
O4W Ba2 Ba1 81.6(2) . .
O1W Ba2 Ba1 37.25(19) . .
Ba3 Ba2 Ba1 97.29(2) . .
Ba1 Ba2 Ba1 142.95(2) 4_456 .
O2H Ba3 O2A 115.0(3) 4_557 4_456
O2H Ba3 O2C 177.7(3) 4_557 .
O2A Ba3 O2C 66.4(3) 4_456 .
O2H Ba3 O1E 65.2(3) 4_557 .
O2A Ba3 O1E 116.3(3) 4_456 .
O2C Ba3 O1E 116.0(3) . .
O2H Ba3 O2D 68.6(3) 4_557 .
O2A Ba3 O2D 104.6(3) 4_456 .
O2C Ba3 O2D 109.4(3) . .
O1E Ba3 O2D 127.6(3) . .
O2H Ba3 O1J 71.3(3) 4_557 .
O2A Ba3 O1J 170.2(3) 4_456 .
O2C Ba3 O1J 107.1(3) . .
O1E Ba3 O1J 72.9(3) . .
O2D Ba3 O1J 70.0(3) . .
O2H Ba3 O1D 109.2(3) 4_557 .
O2A Ba3 O1D 68.1(3) 4_456 .
O2C Ba3 O1D 69.4(3) . .
O1E Ba3 O1D 173.8(3) . .
O2D Ba3 O1D 46.2(3) . .
O1J Ba3 O1D 103.1(3) . .
O2H Ba3 O2J 110.9(3) 4_557 .
O2A Ba3 O2J 124.9(3) 4_456 .
O2C Ba3 O2J 67.0(3) . .
O1E Ba3 O2J 109.5(3) . .
O2D Ba3 O2J 66.1(3) . .
O1J Ba3 O2J 45.7(3) . .
O1D Ba3 O2J 69.4(3) . .
O2H Ba3 F2A 70.1(3) 4_557 4_456
O2A Ba3 F2A 53.9(3) 4_456 4_456
O2C Ba3 F2A 112.0(3) . 4_456
O1E Ba3 F2A 71.5(3) . 4_456
O2D Ba3 F2A 113.9(4) . 4_456
O1J Ba3 F2A 135.5(3) . 4_456
O1D Ba3 F2A 109.7(3) . 4_456
O2J Ba3 F2A 178.8(3) . 4_456
O2H Ba3 F2C 125.4(3) 4_557 .
O2A Ba3 F2C 107.6(3) 4_456 .
O2C Ba3 F2C 54.8(3) . .
O1E Ba3 F2C 66.1(3) . .
O2D Ba3 F2C 130.9(3) . .
O1J Ba3 F2C 72.2(3) . .
O1D Ba3 F2C 117.6(3) . .
O2J Ba3 F2C 65.1(3) . .
F2A Ba3 F2C 114.9(3) 4_456 .
O2H Ba3 F2E 106.0(3) 4_557 .
O2A Ba3 F2E 70.0(3) 4_456 .
O2C Ba3 F2E 76.1(3) . .
O1E Ba3 F2E 52.4(3) . .
O2D Ba3 F2E 170.4(3) . .
O1J Ba3 F2E 116.5(3) . .
O1D Ba3 F2E 133.5(3) . .
O2J Ba3 F2E 123.5(3) . .
F2A Ba3 F2E 56.5(3) 4_456 .
F2C Ba3 F2E 58.7(3) . .
O2H Ba3 C1D 89.5(4) 4_557 .
O2A Ba3 C1D 86.9(4) 4_456 .
O2C Ba3 C1D 88.8(4) . .
O1E Ba3 C1D 150.7(4) . .
O2D Ba3 C1D 23.1(4) . .
O1J Ba3 C1D 85.5(4) . .
O1D Ba3 C1D 23.1(4) . .
O2J Ba3 C1D 64.5(4) . .
F2A Ba3 C1D 115.1(4) 4_456 .
F2C Ba3 C1D 126.3(3) . .
F2E Ba3 C1D 156.0(3) . .
O1I Ba4 O1F 118.3(3) . .
O1I Ba4 O1J 99.5(3) . .
O1F Ba4 O1J 76.9(3) . .
O1I Ba4 O2F 79.7(3) . 4_457
O1F Ba4 O2F 128.3(3) . 4_457
O1J Ba4 O2F 152.1(3) . 4_457
O1I Ba4 O2H 133.0(3) . 4_557
O1F Ba4 O2H 104.9(3) . 4_557
O1J Ba4 O2H 72.0(3) . 4_557
O2F Ba4 O2H 88.1(3) 4_457 4_557
O1I Ba4 O1E 69.1(3) . .
O1F Ba4 O1E 151.6(3) . .
O1J Ba4 O1E 74.7(3) . .
O2F Ba4 O1E 79.1(3) 4_457 .
O2H Ba4 O1E 64.1(3) 4_557 .
O1I Ba4 O5W 96.4(3) . .
O1F Ba4 O5W 68.3(3) . .
O1J Ba4 O5W 145.2(3) . .
O2F Ba4 O5W 61.4(3) 4_457 .
O2H Ba4 O5W 117.0(3) 4_557 .
O1E Ba4 O5W 140.1(3) . .
O1I Ba4 O1H 171.3(3) . 4_557
O1F Ba4 O1H 68.1(3) . 4_557
O1J Ba4 O1H 87.6(3) . 4_557
O2F Ba4 O1H 91.7(3) 4_457 4_557
O2H Ba4 O1H 44.6(3) 4_557 4_557
O1E Ba4 O1H 108.4(3) . 4_557
O5W Ba4 O1H 80.2(3) . 4_557
O1I Ba4 F1F 65.5(3) . .
O1F Ba4 F1F 52.8(3) . .
O1J Ba4 F1F 83.9(3) . .
O2F Ba4 F1F 119.7(3) 4_457 .
O2H Ba4 F1F 151.1(3) 4_557 .
O1E Ba4 F1F 125.0(3) . .
O5W Ba4 F1F 74.9(3) . .
O1H Ba4 F1F 120.7(3) 4_557 .
O1I Ba4 C1H 154.0(3) . 4_557
O1F Ba4 C1H 87.1(3) . 4_557
O1J Ba4 C1H 80.0(3) . 4_557
O2F Ba4 C1H 88.8(3) 4_457 4_557
O2H Ba4 C1H 22.2(3) 4_557 4_557
O1E Ba4 C1H 86.0(3) . 4_557
O5W Ba4 C1H 98.4(4) . 4_557
O1H Ba4 C1H 22.5(3) 4_557 4_557
F1F Ba4 C1H 139.4(3) . 4_557
O1I Ba4 Ba3 102.8(2) . .
O1F Ba4 Ba3 111.9(2) . .
O1J Ba4 Ba3 42.8(2) . .
O2F Ba4 Ba3 109.7(2) 4_457 .
O2H Ba4 Ba3 40.1(2) 4_557 .
O1E Ba4 Ba3 42.3(2) . .
O5W Ba4 Ba3 157.1(2) . .
O1H Ba4 Ba3 78.9(2) 4_557 .
F1F Ba4 Ba3 124.50(19) . .
C1H Ba4 Ba3 59.3(3) 4_557 .
O1I Ba4 Ba5 149.6(2) . 4_557
O1F Ba4 Ba5 33.5(2) . 4_557
O1J Ba4 Ba5 85.6(2) . 4_557
O2F Ba4 Ba5 109.3(2) 4_457 4_557
O2H Ba4 Ba5 77.1(2) 4_557 4_557
O1E Ba4 Ba5 140.3(2) . 4_557
O5W Ba4 Ba5 65.8(2) . 4_557
O1H Ba4 Ba5 35.29(19) 4_557 4_557
F1F Ba4 Ba5 85.52(16) . 4_557
C1H Ba4 Ba5 56.3(3) 4_557 4_557
Ba3 Ba4 Ba5 101.14(2) . 4_557
O1G Ba5 O1H 76.5(3) . .
O1G Ba5 O1F 127.4(3) . 4_457
O1H Ba5 O1F 71.6(3) . 4_457
O1G Ba5 O2E 81.5(3) . .
O1H Ba5 O2E 101.8(3) . .
O1F Ba5 O2E 65.9(3) 4_457 .
O1G Ba5 O7W 120.8(4) . .
O1H Ba5 O7W 67.4(3) . .
O1F Ba5 O7W 83.4(3) 4_457 .
O2E Ba5 O7W 149.3(3) . .
O1G Ba5 O1I 96.4(3) . .
O1H Ba5 O1I 169.5(3) . .
O1F Ba5 O1I 107.9(3) 4_457 .
O2E Ba5 O1I 69.2(3) . .
O7W Ba5 O1I 123.1(3) . .
O1G Ba5 O2W 70.3(4) . 2
O1H Ba5 O2W 81.1(4) . 2
O1F Ba5 O2W 140.2(3) 4_457 2
O2E Ba5 O2W 150.3(3) . 2
O7W Ba5 O2W 59.3(3) . 2
O1I Ba5 O2W 104.1(3) . 2
O1G Ba5 O2I 64.3(3) . .
O1H Ba5 O2I 134.2(3) . .
O1F Ba5 O2I 152.6(3) 4_457 .
O2E Ba5 O2I 95.3(3) . .
O7W Ba5 O2I 113.0(3) . .
O1I Ba5 O2I 44.9(3) . .
O2W Ba5 O2I 64.4(3) 2 .
O1G Ba5 O6W 139.7(3) . .
O1H Ba5 O6W 124.6(3) . .
O1F Ba5 O6W 92.9(3) 4_457 .
O2E Ba5 O6W 120.0(3) . .
O7W Ba5 O6W 58.0(4) . .
O1I Ba5 O6W 65.7(3) . .
O2W Ba5 O6W 79.2(4) 2 .
O2I Ba5 O6W 79.1(3) . .
O1G Ba5 C1I 78.4(3) . .
O1H Ba5 C1I 154.3(3) . .
O1F Ba5 C1I 130.1(3) 4_457 .
O2E Ba5 C1I 80.0(3) . .
O7W Ba5 C1I 122.7(3) . .
O1I Ba5 C1I 22.5(3) . .
O2W Ba5 C1I 85.2(3) 2 .
O2I Ba5 C1I 22.6(3) . .
O6W Ba5 C1I 73.2(4) . .
O1G Ba5 O2F 142.9(3) . 4_457
O1H Ba5 O2F 113.3(3) . 4_457
O1F Ba5 O2F 41.9(2) 4_457 4_457
O2E Ba5 O2F 61.6(3) . 4_457
O7W Ba5 O2F 95.2(3) . 4_457
O1I Ba5 O2F 67.8(3) . 4_457
O2W Ba5 O2F 144.6(3) 2 4_457
O2I Ba5 O2F 112.3(3) . 4_457
O6W Ba5 O2F 65.9(3) . 4_457
C1I Ba5 O2F 90.3(3) . 4_457
O1G Ba5 C1F 135.7(3) . 4_457
O1H Ba5 C1F 92.5(3) . 4_457
O1F Ba5 C1F 21.0(3) 4_457 4_457
O2E Ba5 C1F 58.6(3) . 4_457
O7W Ba5 C1F 92.3(3) . 4_457
O1I Ba5 C1F 87.2(3) . 4_457
O2W Ba5 C1F 151.1(3) 2 4_457
O2I Ba5 C1F 132.1(3) . 4_457
O6W Ba5 C1F 81.6(3) . 4_457
C1I Ba5 C1F 109.5(3) . 4_457
O2F Ba5 C1F 21.4(3) 4_457 4_457
O1A C1A O2A 130.0(14) . .
O1A C1A C2A 114.4(13) . .
O2A C1A C2A 115.6(13) . .
F1A C2A F2A 108.0(17) . .
F1A C2A C1A 110.7(17) . .
F2A C2A C1A 111.0(14) . .
F1A C2A Cl1A 108.5(14) . .
F2A C2A Cl1A 107.0(15) . .
C1A C2A Cl1A 111.5(14) . .
C2A F2A Ba3 123.6(9) . 4_556
C1A O1A Ba1 151.3(10) . .
C1A O2A Ba3 134.8(9) . 4_556
C1A O2A Ba2 125.9(9) . 4_556
Ba3 O2A Ba2 99.3(3) 4_556 4_556
O1B C1B O2B 126.8(14) . .
O1B C1B C2B 117.4(12) . .
O2B C1B C2B 115.7(12) . .
O1B C1B Ba1 71.6(8) . .
O2B C1B Ba1 58.6(7) . .
C2B C1B Ba1 155.8(9) . .
C1B O1B Ba2 157.9(10) . 4_556
C1B O1B Ba1 86.1(8) . .
Ba2 O1B Ba1 104.0(3) 4_556 .
C1B O2B Ba2 144.8(9) . .
C1B O2B Ba1 99.3(8) . .
Ba2 O2B Ba1 115.8(3) . .
F2B C2B F1B 107.1(11) . .
F2B C2B C1B 111.4(12) . .
F1B C2B C1B 111.1(12) . .
F2B C2B Cl1B 108.8(10) . .
F1B C2B Cl1B 108.5(11) . .
C1B C2B Cl1B 109.9(10) . .
C1C O1C Ba1 152.8(10) . .
O1C C1C O2C 128.1(14) . .
O1C C1C C2C 115.0(13) . .
O2C C1C C2C 116.9(12) . .
C2C F2C Ba3 118.7(8) . .
C1C O2C Ba3 121.2(9) . .
C1C O2C Ba2 129.3(9) . .
Ba3 O2C Ba2 98.6(3) . .
F1C C2C F2C 106.9(13) . .
F1C C2C C1C 112.0(12) . .
F2C C2C C1C 112.0(12) . .
F1C C2C Cl1C 108.7(10) . .
F2C C2C Cl1C 108.6(11) . .
C1C C2C Cl1C 108.6(11) . .
C1D O1D Ba2 168.7(11) . .
C1D O1D Ba3 91.8(10) . .
Ba2 O1D Ba3 99.5(3) . .
C1D O2D Ba3 94.2(9) . .
O1D C1D O2D 127.4(15) . .
O1D C1D C3D 116.4(14) . .
O2D C1D C3D 116.1(13) . .
O1D C1D C2D 116.4(14) . .
O2D C1D C2D 116.1(13) . .
O1D C1D Ba3 65.1(8) . .
O2D C1D Ba3 62.7(8) . .
C3D C1D Ba3 171.5(12) . .
C2D C1D Ba3 171.5(12) . .
F2D C2D F1D 100.3(16) . .
F2D C2D C1D 112.4(13) . .
F1D C2D C1D 109.2(14) . .
F2D C2D Cl1D 112.3(13) . .
F1D C2D Cl1D 111.0(11) . .
C1D C2D Cl1D 111.2(14) . .
F4D C3D F3D 101(2) . .
F4D C3D C1D 115(2) . .
F3D C3D C1D 116(2) . .
F4D C3D Cl2D 110(2) . .
F3D C3D Cl2D 110.0(18) . .
C1D C3D Cl2D 105.2(18) . .
O1E C1E O2E 129.5(14) . .
O1E C1E C2E 116.5(13) . .
O2E C1E C2E 114.0(13) . .
C1E O1E Ba3 134.4(9) . .
C1E O1E Ba4 129.3(9) . .
Ba3 O1E Ba4 95.3(3) . .
C2E F2E Ba3 122.7(9) . .
C1E O2E Ba5 140.3(9) . .
F2E C2E F1E 107.5(14) . .
F2E C2E C1E 110.2(13) . .
F1E C2E C1E 113.4(14) . .
F2E C2E Cl1E 108.7(12) . .
F1E C2E Cl1E 108.0(12) . .
C1E C2E Cl1E 108.8(12) . .
O2F C1F O1F 127.0(14) . .
O2F C1F C2F 117.8(12) . .
O1F C1F C2F 115.2(12) . .
O2F C1F Ba5 77.0(8) . 4_557
O1F C1F Ba5 52.4(7) . 4_557
C2F C1F Ba5 156.9(9) . 4_557
C1F O1F Ba4 137.3(9) . .
C1F O1F Ba5 106.7(8) . 4_557
Ba4 O1F Ba5 114.1(3) . 4_557
C2F F1F Ba4 120.6(8) . .
C1F O2F Ba4 153.2(9) . 4_557
C1F O2F Ba5 81.6(8) . 4_557
Ba4 O2F Ba5 98.9(3) 4_557 4_557
F2F C2F F1F 106.0(12) . .
F2F C2F C1F 111.3(13) . .
F1F C2F C1F 110.2(12) . .
F2F C2F Cl1F 109.8(11) . .
F1F C2F Cl1F 108.0(11) . .
C1F C2F Cl1F 111.4(10) . .
O1G C1G O2G 126.4(14) . .
O1G C1G C2G 117.3(13) . .
O2G C1G C2G 116.3(13) . .
O1G C1G Ba1 65.2(8) . 2
O2G C1G Ba1 61.8(8) . 2
C2G C1G Ba1 169.1(11) . 2
C1G O1G Ba5 152.3(10) . .
C1G O1G Ba1 92.2(9) . 2
Ba5 O1G Ba1 104.8(3) . 2
C1G O2G Ba2 149.4(10) . 3_546
C1G O2G Ba1 95.5(9) . 2
Ba2 O2G Ba1 109.1(3) 3_546 2
F2G C2G F1G 107.1(13) . .
F2G C2G C1G 110.9(13) . .
F1G C2G C1G 110.5(12) . .
F2G C2G Cl1G 109.1(11) . .
F1G C2G Cl1G 108.7(11) . .
C1G C2G Cl1G 110.4(11) . .
C1H O1H Ba5 152.3(10) . .
C1H O1H Ba4 88.1(9) . 4_457
Ba5 O1H Ba4 104.9(3) . 4_457
C1H O2H Ba3 139.6(9) . 4_457
C1H O2H Ba4 100.8(9) . 4_457
Ba3 O2H Ba4 98.4(3) 4_457 4_457
O1H C1H O2H 126.3(15) . .
O1H C1H C2H 120.5(16) . .
O2H C1H C2H 113.2(15) . .
O1H C1H C3H 110(2) . .
O2H C1H C3H 123(2) . .
O1H C1H Ba4 69.5(9) . 4_457
O2H C1H Ba4 57.1(8) . 4_457
C2H C1H Ba4 169.0(13) . 4_457
F1H C2H F2H 103.0(17) . .
F1H C2H C1H 112.7(18) . .
F2H C2H C1H 111.2(18) . .
F1H C2H Cl1H 109.9(16) . .
F2H C2H Cl1H 108.5(16) . .
C1H C2H Cl1H 111.2(15) . .
F3H C3H F4H 104(3) . .
F3H C3H C1H 126(4) . .
F4H C3H C1H 106(4) . .
F3H C3H Cl2H 109(2) . .
F4H C3H Cl2H 106(2) . .
C1H C3H Cl2H 105(3) . .
C1I O1I Ba4 149.4(9) . .
C1I O1I Ba5 97.0(8) . .
Ba4 O1I Ba5 113.6(3) . .
O2I C1I O1I 125.7(13) . .
O2I C1I C2I 117.6(12) . .
O1I C1I C2I 116.7(12) . .
O2I C1I Ba5 66.3(7) . .
O1I C1I Ba5 60.4(7) . .
C2I C1I Ba5 169.0(9) . .
C1I O2I Ba1 155.6(10) . 2
C1I O2I Ba5 91.1(8) . .
Ba1 O2I Ba5 104.9(3) 2 .
F2I C2I F1I 107.2(12) . .
F2I C2I C1I 112.4(11) . .
F1I C2I C1I 109.5(12) . .
F2I C2I Cl1I 108.4(11) . .
F1I C2I Cl1I 108.6(10) . .
C1I C2I Cl1I 110.7(10) . .
O2J C1J O1J 126.6(15) . .
O2J C1J C2J 117.0(13) . .
O1J C1J C2J 116.4(13) . .
O2J C1J Ba3 65.8(8) . .
O1J C1J Ba3 60.9(8) . .
C2J C1J Ba3 175.7(11) . .
F1J C2J F2J 104.8(14) . .
F1J C2J C1J 112.9(13) . .
F2J C2J C1J 111.0(13) . .
F1J C2J Cl1J 108.8(11) . .
F2J C2J Cl1J 107.5(11) . .
C1J C2J Cl1J 111.5(12) . .
C1J O1J Ba4 166.7(10) . .
C1J O1J Ba3 96.3(9) . .
Ba4 O1J Ba3 96.6(3) . .
C1J O2J Ba3 91.3(9) . .
Ba1 O1W Ba2 104.0(3) . .
Ba5 O2W Ba1 97.8(3) 2_554 .

loop_
_geom_bond_atom_site_label_1
_geom_bond_atom_site_label_2
_geom_bond_distance
_geom_bond_site_symmetry_2
Ba1 O1A 2.648(11) .
Ba1 O2I 2.690(10) 2_554
Ba1 O1C 2.691(10) .
Ba1 O2B 2.823(10) .
Ba1 O2G 2.856(10) 2_554
Ba1 O1W 2.882(10) .
Ba1 O3W 2.892(13) .
Ba1 O1G 2.929(10) 2_554
Ba1 O2W 3.070(12) .
Ba1 O1B 3.105(10) .
Ba1 C1G 3.224(15) 2_554
Ba1 C1B 3.265(13) .
Ba2 O1B 2.603(9) 4_456
Ba2 O2B 2.626(10) .
Ba2 O1D 2.658(11) .
Ba2 O2G 2.677(10) 3_556
Ba2 O2C 2.810(10) .
Ba2 O2A 2.816(10) 4_456
Ba2 O4W 2.905(11) .
Ba2 O1W 2.978(11) .
Ba2 Ba3 4.2191(12) .
Ba3 O2H 2.689(10) 4_557
Ba3 O2A 2.721(10) 4_456
Ba3 O2C 2.753(10) .
Ba3 O1E 2.790(10) .
Ba3 O2D 2.816(10) .
Ba3 O1J 2.826(10) .
Ba3 O1D 2.869(11) .
Ba3 O2J 2.933(10) .
Ba3 F2A 2.972(11) 4_456
Ba3 F2C 2.976(9) .
Ba3 F2E 3.088(10) .
Ba3 C1D 3.162(16) .
Ba4 O1I 2.649(10) .
Ba4 O1F 2.691(9) .
Ba4 O1J 2.704(10) .
Ba4 O2F 2.712(10) 4_457
Ba4 O2H 2.768(10) 4_557
Ba4 O1E 2.797(10) .
Ba4 O5W 2.813(11) .
Ba4 O1H 3.036(12) 4_557
Ba4 F1F 3.054(9) .
Ba4 C1H 3.240(16) 4_557
Ba4 Ba5 4.5790(12) 4_557
Ba5 O1G 2.720(10) .
Ba5 O1H 2.737(10) .
Ba5 O1F 2.766(9) 4_457
Ba5 O2E 2.770(10) .
Ba5 O7W 2.800(11) .
Ba5 O1I 2.827(10) .
Ba5 O2W 2.869(11) 2
Ba5 O2I 2.954(10) .
Ba5 O6W 2.997(13) .
Ba5 C1I 3.226(13) .
Ba5 O2F 3.296(11) 4_457
Ba5 C1F 3.346(14) 4_457
C1A O1A 1.213(18) .
C1A O2A 1.250(17) .
C1A C2A 1.55(2) .
C2A F1A 1.30(2) .
C2A F2A 1.36(2) .
C2A Cl1A 1.79(2) .
C1B O1B 1.241(16) .
C1B O2B 1.246(16) .
C1B C2B 1.53(2) .
F1B C2B 1.346(16) .
Cl1B C2B 1.751(16) .
F2B C2B 1.337(17) .
F1C C2C 1.328(18) .
Cl1C C2C 1.776(17) .
O1C C1C 1.229(17) .
C1C O2C 1.258(17) .
C1C C2C 1.53(2) .
F2C C2C 1.343(17) .
O1D C1D 1.242(19) .
O2D C1D 1.246(19) .
C1D C3D 1.54(2) .
C1D C2D 1.54(2) .
C2D F2D 1.38(2) .
C2D F1D 1.38(2) .
C2D Cl1D 1.69(2) .
C3D F4D 1.39(2) .
C3D F3D 1.39(3) .
C3D Cl2D 1.69(2) .
C1E O1E 1.237(17) .
C1E O2E 1.249(17) .
C1E C2E 1.55(2) .
F1E C2E 1.364(19) .
Cl1E C2E 1.747(19) .
F2E C2E 1.36(2) .
C1F O2F 1.235(16) .
C1F O1F 1.251(16) .
C1F C2F 1.55(2) .
Cl1F C2F 1.736(17) .
F1F C2F 1.346(18) .
C2F F2F 1.335(17) .
C1G O1G 1.240(17) .
C1G O2G 1.246(18) .
C1G C2G 1.54(2) .
F1G C2G 1.338(17) .
Cl1G C2G 1.751(17) .
F2G C2G 1.327(18) .
O1H C1H 1.238(18) .
O2H C1H 1.244(18) .
C1H C2H 1.53(3) .
C1H C3H 1.63(4) .
C2H F1H 1.34(3) .
C2H F2H 1.37(3) .
C2H Cl1H 1.71(2) .
C3H F3H 1.34(3) .
C3H F4H 1.37(3) .
C3H Cl2H 1.71(3) .
F1I C2I 1.353(17) .
Cl1I C2I 1.754(16) .
O1I C1I 1.246(16) .
C1I O2I 1.240(16) .
C1I C2I 1.53(2) .
F2I C2I 1.325(16) .
C1J O2J 1.250(18) .
C1J O1J 1.254(18) .
C1J C2J 1.54(2) .
C2J F1J 1.336(19) .
C2J F2J 1.352(19) .
C2J Cl1J 1.748(17) .

loop_
_geom_torsion_atom_site_label_1
_geom_torsion_atom_site_label_2
_geom_torsion_atom_site_label_3
_geom_torsion_atom_site_label_4
_geom_torsion
_geom_torsion_site_symmetry_1
_geom_torsion_site_symmetry_4
O1A C1A C2A F1A -69(2) . .
O2A C1A C2A F1A 110.5(17) . .
O1A C1A C2A F2A 171.3(16) . .
O2A C1A C2A F2A -9(2) . .
O1A C1A C2A Cl1A 52.1(18) . .
O2A C1A C2A Cl1A -128.6(13) . .
F1A C2A F2A Ba3 -119.0(14) . 4_556
C1A C2A F2A Ba3 3(2) . 4_556
Cl1A C2A F2A Ba3 124.4(10) . 4_556
O2A C1A O1A Ba1 -32(3) . .
C2A C1A O1A Ba1 146.9(18) . .
O1A C1A O2A Ba3 -166.0(12) . 4_556
C2A C1A O2A Ba3 15(2) . 4_556
O1A C1A O2A Ba2 11(2) . 4_556
C2A C1A O2A Ba2 -168.3(12) . 4_556
O2B C1B O1B Ba2 139.3(19) . 4_556
C2B C1B O1B Ba2 -37(3) . 4_556
Ba1 C1B O1B Ba2 119(2) . 4_556
O2B C1B O1B Ba1 20.7(15) . .
C2B C1B O1B Ba1 -155.5(11) . .
O1B C1B O2B Ba2 160.7(11) . .
C2B C1B O2B Ba2 -23(2) . .
Ba1 C1B O2B Ba2 -176.2(18) . .
O1B C1B O2B Ba1 -23.2(17) . .
C2B C1B O2B Ba1 153.1(10) . .
O1B C1B C2B F2B -157.9(12) . .
O2B C1B C2B F2B 25.5(18) . .
Ba1 C1B C2B F2B 96(2) . .
O1B C1B C2B F1B -38.6(18) . .
O2B C1B C2B F1B 144.8(13) . .
Ba1 C1B C2B F1B -145.1(17) . .
O1B C1B C2B Cl1B 81.5(14) . .
O2B C1B C2B Cl1B -95.1(14) . .
Ba1 C1B C2B Cl1B -25(3) . .
Ba1 O1C C1C O2C 20(3) . .
Ba1 O1C C1C C2C -159.1(16) . .
O1C C1C O2C Ba3 -131.4(13) . .
C2C C1C O2C Ba3 47.8(15) . .
O1C C1C O2C Ba2 5(2) . .
C2C C1C O2C Ba2 -176.0(9) . .
Ba3 F2C C2C F1C 112.2(10) . .
Ba3 F2C C2C C1C -10.8(16) . .
Ba3 F2C C2C Cl1C -130.7(7) . .
O1C C1C C2C F1C 37.8(18) . .
O2C C1C C2C F1C -141.5(13) . .
O1C C1C C2C F2C 157.9(13) . .
O2C C1C C2C F2C -21.4(19) . .
O1C C1C C2C Cl1C -82.2(14) . .
O2C C1C C2C Cl1C 98.5(13) . .
Ba2 O1D C1D O2D 173(5) . .
Ba3 O1D C1D O2D -6.5(18) . .
Ba2 O1D C1D C3D -10(7) . .
Ba3 O1D C1D C3D 170.8(13) . .
Ba2 O1D C1D C2D -10(7) . .
Ba3 O1D C1D C2D 170.8(13) . .
Ba3 O2D C1D O1D 6.6(19) . .
Ba3 O2D C1D C3D -170.6(13) . .
Ba3 O2D C1D C2D -170.6(13) . .
O1D C1D C2D F2D 141.6(17) . .
O2D C1D C2D F2D -41(2) . .
O1D C1D C2D F1D 31(2) . .
O2D C1D C2D F1D -151.2(14) . .
O1D C1D C2D Cl1D -91.5(16) . .
O2D C1D C2D Cl1D 86.0(16) . .
O1D C1D C3D F4D -9(3) . .
O2D C1D C3D F4D 168(3) . .
O1D C1D C3D F3D 107(2) . .
O2D C1D C3D F3D -75(3) . .
O1D C1D C3D Cl2D -131(2) . .
O2D C1D C3D Cl2D 47(2) . .
O2E C1E O1E Ba3 -158.1(11) . .
C2E C1E O1E Ba3 24(2) . .
O2E C1E O1E Ba4 8(2) . .
C2E C1E O1E Ba4 -170.2(10) . .
O1E C1E O2E Ba5 -51(2) . .
C2E C1E O2E Ba5 127.4(14) . .
Ba3 F2E C2E F1E 136.1(10) . .
Ba3 F2E C2E C1E 12.0(18) . .
Ba3 F2E C2E Cl1E -107.2(10) . .
O1E C1E C2E F2E -21(2) . .
O2E C1E C2E F2E 160.8(14) . .
O1E C1E C2E F1E -141.1(15) . .
O2E C1E C2E F1E 40(2) . .
O1E C1E C2E Cl1E 98.6(14) . .
O2E C1E C2E Cl1E -80.1(15) . .
O2F C1F O1F Ba4 177.1(9) . .
C2F C1F O1F Ba4 -5.4(19) . .
Ba5 C1F O1F Ba4 -162.5(14) 4_557 .
O2F C1F O1F Ba5 -20.5(17) . 4_557
C2F C1F O1F Ba5 157.1(9) . 4_557
O1F C1F O2F Ba4 110(2) . 4_557
C2F C1F O2F Ba4 -68(3) . 4_557
Ba5 C1F O2F Ba4 93(2) 4_557 4_557
O1F C1F O2F Ba5 16.5(14) . 4_557
C2F C1F O2F Ba5 -161.0(12) . 4_557
Ba4 F1F C2F F2F -143.0(9) . .
Ba4 F1F C2F C1F -22.5(15) . .
Ba4 F1F C2F Cl1F 99.4(10) . .
O2F C1F C2F F2F -46.6(18) . .
O1F C1F C2F F2F 135.7(13) . .
Ba5 C1F C2F F2F -172.5(17) 4_557 .
O2F C1F C2F F1F -163.8(12) . .
O1F C1F C2F F1F 18.4(17) . .
Ba5 C1F C2F F1F 70(3) 4_557 .
O2F C1F C2F Cl1F 76.4(14) . .
O1F C1F C2F Cl1F -101.4(13) . .
Ba5 C1F C2F Cl1F -50(3) 4_557 .
O2G C1G O1G Ba5 -119(2) . .
C2G C1G O1G Ba5 63(3) . .
Ba1 C1G O1G Ba5 -129(2) 2 .
O2G C1G O1G Ba1 9.5(17) . 2
C2G C1G O1G Ba1 -168.2(12) . 2
O1G C1G O2G Ba2 -153.8(14) . 3_546
C2G C1G O2G Ba2 24(3) . 3_546
Ba1 C1G O2G Ba2 -144(2) 2 3_546
O1G C1G O2G Ba1 -9.8(18) . 2
C2G C1G O2G Ba1 167.9(12) . 2
O1G C1G C2G F2G -137.5(14) . .
O2G C1G C2G F2G 44.6(19) . .
Ba1 C1G C2G F2G 122(5) 2 .
O1G C1G C2G F1G -19(2) . .
O2G C1G C2G F1G 163.3(14) . .
Ba1 C1G C2G F1G -119(5) 2 .
O1G C1G C2G Cl1G 101.4(14) . .
O2G C1G C2G Cl1G -76.4(16) . .
Ba1 C1G C2G Cl1G 1(6) 2 .
Ba5 O1H C1H O2H 114(2) . .
Ba4 O1H C1H O2H -5.6(15) 4_457 .
Ba5 O1H C1H C2H -66(3) . .
Ba4 O1H C1H C2H 174.8(15) 4_457 .
Ba5 O1H C1H C3H -71(3) . .
Ba4 O1H C1H C3H 169.3(19) 4_457 .
Ba5 O1H C1H Ba4 119(2) . 4_457
Ba3 O2H C1H O1H -110.6(17) 4_457 .
Ba4 O2H C1H O1H 6.2(17) 4_457 .
Ba3 O2H C1H C2H 69(2) 4_457 .
Ba4 O2H C1H C2H -174.2(13) 4_457 .
Ba3 O2H C1H C3H 75(3) 4_457 .
Ba4 O2H C1H C3H -168(2) 4_457 .
Ba3 O2H C1H Ba4 -116.9(14) 4_457 4_457
O1H C1H C2H F1H 165.6(16) . .
O2H C1H C2H F1H -14(2) . .
Ba4 C1H C2H F1H -41(7) 4_457 .
O1H C1H C2H F2H 50(2) . .
O2H C1H C2H F2H -129.1(18) . .
Ba4 C1H C2H F2H -156(5) 4_457 .
O1H C1H C2H Cl1H -70(2) . .
O2H C1H C2H Cl1H 109.9(16) . .
Ba4 C1H C2H Cl1H 83(7) 4_457 .
O1H C1H C3H F3H 102(4) . .
O2H C1H C3H F3H -83(4) . .
Ba4 C1H C3H F3H -170(9) 4_457 .
O1H C1H C3H F4H -19(3) . .
O2H C1H C3H F4H 156(3) . .
Ba4 C1H C3H F4H 68(12) 4_457 .
O1H C1H C3H Cl2H -131(2) . .
O2H C1H C3H Cl2H 44(3) . .
Ba4 C1H C3H Cl2H -43(12) 4_457 .
Ba4 O1I C1I O2I 164.6(12) . .
Ba5 O1I C1I O2I -12.4(16) . .
Ba4 O1I C1I C2I -15(3) . .
Ba5 O1I C1I C2I 167.9(10) . .
Ba4 O1I C1I Ba5 177(2) . .
O1I C1I O2I Ba1 143.7(17) . 2
C2I C1I O2I Ba1 -37(3) . 2
Ba5 C1I O2I Ba1 132(2) . 2
O1I C1I O2I Ba5 11.8(15) . .
C2I C1I O2I Ba5 -168.6(11) . .
O2I C1I C2I F2I -178.2(13) . .
O1I C1I C2I F2I 1.4(19) . .
Ba5 C1I C2I F2I 74(5) . .
O2I C1I C2I F1I -59.3(17) . .
O1I C1I C2I F1I 120.4(13) . .
Ba5 C1I C2I F1I -167(4) . .
O2I C1I C2I Cl1I 60.4(15) . .
O1I C1I C2I Cl1I -119.9(12) . .
Ba5 C1I C2I Cl1I -48(5) . .
O2J C1J C2J F1J -157.9(14) . .
O1J C1J C2J F1J 24(2) . .
O2J C1J C2J F2J -41(2) . .
O1J C1J C2J F2J 141.1(14) . .
O2J C1J C2J Cl1J 79.3(17) . .
O1J C1J C2J Cl1J -99.0(15) . .
O2J C1J O1J Ba4 164(3) . .
C2J C1J O1J Ba4 -18(5) . .
Ba3 C1J O1J Ba4 166(4) . .
O2J C1J O1J Ba3 -1.9(18) . .
C2J C1J O1J Ba3 176.2(11) . .
O1J C1J O2J Ba3 1.8(17) . .
C2J C1J O2J Ba3 -176.3(12) . .
